data_4119569
loop_
_publ_author_name
'Jessie L. Brown'
'Skye Fortier'
'Guang Wu'
'Nikolas Kaltsoyannis'
'Trevor W. Hayton'

_publ_section_title
;
 Synthesis and Spectroscopic and Computational Characterization of the
 Chalcogenido-Substituted Analogues of the Uranyl Ion, [OUE]2+ (E = S, Se)
;
_journal_name_full 'Journal of the American Chemical Society'
_journal_page_first 5352
_journal_page_last 5355
_journal_paper_doi 10.1021/ja402068j
_journal_volume 135
_journal_year 2013
_chemical_formula_sum 'C38 H84 Co N3 O2 Si6 U'
_chemical_formula_weight 1080.58
_chemical_name_systematic
; 
 ? 
;
_space_group_IT_number 2
_symmetry_cell_setting triclinic
_symmetry_space_group_name_Hall '-P 1'
_symmetry_space_group_name_H-M 'P -1'
_atom_sites_solution_hydrogens geom
_atom_sites_solution_primary direct
_atom_sites_solution_secondary difmap
_audit_creation_method SHELXL-97
_cell_angle_alpha 88.5800(10)
_cell_angle_beta 84.5250(10)
_cell_angle_gamma 73.109(2)
_cell_formula_units_Z 2
_cell_length_a 11.0157(3)
_cell_length_b 15.1067(3)
_cell_length_c 16.2338(4)
_cell_measurement_temperature 100(2)
_cell_volume 2573.13(11)
_computing_structure_refinement 'SHELXL-97 (Sheldrick, 2008)'
_computing_structure_solution 'SHELXS-97 (Sheldrick, 2008)'
_diffrn_ambient_temperature 100(2)
_diffrn_measured_fraction_theta_full 0.976
_diffrn_measured_fraction_theta_max 0.976
_diffrn_measurement_device_type 'Bruker Kappa apex'
_diffrn_measurement_method 'omega scan'
_diffrn_radiation_monochromator graphite
_diffrn_radiation_source 'fine-focus sealed tube'
_diffrn_radiation_type MoK\a
_diffrn_radiation_wavelength 0.71073
_diffrn_reflns_av_R_equivalents 0.0387
_diffrn_reflns_av_sigmaI/netI 0.0660
_diffrn_reflns_limit_h_max 14
_diffrn_reflns_limit_h_min -12
_diffrn_reflns_limit_k_max 17
_diffrn_reflns_limit_k_min -19
_diffrn_reflns_limit_l_max 20
_diffrn_reflns_limit_l_min -20
_diffrn_reflns_number 24787
_diffrn_reflns_theta_full 27.18
_diffrn_reflns_theta_max 27.18
_diffrn_reflns_theta_min 1.26
_exptl_absorpt_coefficient_mu 3.636
_exptl_absorpt_correction_T_max 0.7125
_exptl_absorpt_correction_T_min 0.7125
_exptl_absorpt_correction_type multi-scan
_exptl_absorpt_process_details sadabs
_exptl_crystal_colour brown
_exptl_crystal_density_diffrn 1.395
_exptl_crystal_description block
_exptl_crystal_F_000 1104
_exptl_crystal_size_max 0.10
_exptl_crystal_size_mid 0.10
_exptl_crystal_size_min 0.10
_refine_diff_density_max 6.853
_refine_diff_density_min -1.503
_refine_diff_density_rms 0.210
_refine_ls_extinction_method none
_refine_ls_goodness_of_fit_ref 0.972
_refine_ls_hydrogen_treatment constr
_refine_ls_matrix_type full
_refine_ls_number_parameters 488
_refine_ls_number_reflns 11181
_refine_ls_number_restraints 0
_refine_ls_restrained_S_all 0.972
_refine_ls_R_factor_all 0.0716
_refine_ls_R_factor_gt 0.0520
_refine_ls_shift/su_max 0.002
_refine_ls_shift/su_mean 0.000
_refine_ls_structure_factor_coef Fsqd
_refine_ls_weighting_details 'calc w=1/[\s^2^(Fo^2^)+(0.0663P)^2^+32.2659P] where P=(Fo^2^+2Fc^2^)/3'
_refine_ls_weighting_scheme calc
_refine_ls_wR_factor_gt 0.1320
_refine_ls_wR_factor_ref 0.1457
_reflns_number_gt 9063
_reflns_number_total 11181
_reflns_threshold_expression >2sigma(I)
_cod_data_source_file ja402068j_si_001_3.cif
_cod_data_source_block Complex_3
_cod_database_code 4119569

loop_
_symmetry_equiv_pos_as_xyz
'x, y, z'
'-x, -y, -z'

loop_
_atom_site_label
_atom_site_type_symbol
_atom_site_fract_x
_atom_site_fract_y
_atom_site_fract_z
_atom_site_U_iso_or_equiv
_atom_site_adp_type
_atom_site_occupancy
_atom_site_symmetry_multiplicity
_atom_site_calc_flag
_atom_site_refinement_flags
U1 U 0.52187(3) 0.789771(19) 0.751812(16) 0.01616(9) Uani 1 1 d .
Co1 Co 0.03416(9) 0.29347(7) 0.74498(6) 0.0194(2) Uani 1 1 d .
O2 O 0.6289(5) 0.6771(3) 0.7650(3) 0.0233(11) Uani 1 1 d .
O1 O 0.4160(5) 0.9045(3) 0.7369(3) 0.0222(11) Uani 1 1 d .
N1 N 0.4579(5) 0.7392(4) 0.6341(4) 0.0154(12) Uani 1 1 d .
N2 N 0.6914(6) 0.8521(4) 0.7428(4) 0.0173(12) Uani 1 1 d .
N3 N 0.4143(6) 0.7762(4) 0.8796(4) 0.0187(12) Uani 1 1 d .
Si3 Si 0.69353(19) 0.93892(13) 0.67243(12) 0.0161(4) Uani 1 1 d .
Si2 Si 0.29905(19) 0.77680(13) 0.61851(12) 0.0171(4) Uani 1 1 d .
Si4 Si 0.80965(19) 0.80638(14) 0.80646(13) 0.0185(4) Uani 1 1 d .
Si1 Si 0.5668(2) 0.66133(14) 0.56862(13) 0.0213(4) Uani 1 1 d .
Si5 Si 0.3548(2) 0.87102(14) 0.94483(13) 0.0198(4) Uani 1 1 d .
Si6 Si 0.4068(2) 0.66962(14) 0.91437(14) 0.0253(5) Uani 1 1 d .
C7 C 0.6078(9) 0.9303(6) 0.5798(5) 0.0319(19) Uani 1 1 d .
H7A H 0.6577 0.8770 0.5460 0.048 Uiso 1 1 calc R
H7B H 0.5967 0.9869 0.5469 0.048 Uiso 1 1 calc R
H7C H 0.5241 0.9226 0.5982 0.048 Uiso 1 1 calc R
C6 C 0.1971(8) 0.8245(6) 0.7159(5) 0.0312(19) Uani 1 1 d .
H6A H 0.2258 0.7834 0.7623 0.047 Uiso 1 1 calc R
H6B H 0.1081 0.8288 0.7092 0.047 Uiso 1 1 calc R
H6C H 0.2042 0.8862 0.7270 0.047 Uiso 1 1 calc R
C16 C 0.4075(10) 0.5907(6) 0.8273(6) 0.037(2) Uani 1 1 d .
H16A H 0.3358 0.6193 0.7946 0.055 Uiso 1 1 calc R
H16B H 0.3993 0.5317 0.8497 0.055 Uiso 1 1 calc R
H16C H 0.4876 0.5799 0.7919 0.055 Uiso 1 1 calc R
C26 C 0.0191(8) 0.2431(5) 0.8621(5) 0.0229(16) Uani 1 1 d .
C19 C 0.2201(7) 0.2835(6) 0.7061(5) 0.0254(17) Uani 1 1 d .
C20 C 0.1847(8) 0.2090(6) 0.6737(5) 0.0271(17) Uani 1 1 d .
C13 C 0.4174(8) 0.9707(5) 0.9107(5) 0.0269(17) Uani 1 1 d .
H13A H 0.5094 0.9478 0.8954 0.040 Uiso 1 1 calc R
H13B H 0.4007 1.0155 0.9560 0.040 Uiso 1 1 calc R
H13C H 0.3747 1.0008 0.8628 0.040 Uiso 1 1 calc R
C28 C -0.0168(9) 0.3425(6) 0.8628(5) 0.0305(19) Uani 1 1 d .
C5 C 0.2382(8) 0.6801(6) 0.5864(5) 0.0272(17) Uani 1 1 d .
H5A H 0.2851 0.6531 0.5343 0.041 Uiso 1 1 calc R
H5B H 0.1473 0.7043 0.5788 0.041 Uiso 1 1 calc R
H5C H 0.2504 0.6324 0.6294 0.041 Uiso 1 1 calc R
C11 C 0.8837(8) 0.8937(6) 0.8424(5) 0.0279(17) Uani 1 1 d .
H11A H 0.9211 0.9205 0.7944 0.042 Uiso 1 1 calc R
H11B H 0.9504 0.8636 0.8783 0.042 Uiso 1 1 calc R
H11C H 0.8183 0.9428 0.8734 0.042 Uiso 1 1 calc R
C8 C 0.6202(8) 1.0571(5) 0.7185(5) 0.0282(18) Uani 1 1 d .
H8A H 0.5343 1.0618 0.7439 0.042 Uiso 1 1 calc R
H8B H 0.6155 1.1037 0.6749 0.042 Uiso 1 1 calc R
H8C H 0.6726 1.0676 0.7607 0.042 Uiso 1 1 calc R
C25 C -0.0646(8) 0.2166(6) 0.8131(5) 0.0264(17) Uani 1 1 d .
C24 C -0.1514(8) 0.2964(6) 0.7824(5) 0.0295(18) Uani 1 1 d .
C9 C 0.8589(7) 0.9361(6) 0.6279(5) 0.0285(18) Uani 1 1 d .
H9A H 0.9031 0.9565 0.6700 0.043 Uiso 1 1 calc R
H9B H 0.8534 0.9774 0.5801 0.043 Uiso 1 1 calc R
H9C H 0.9062 0.8728 0.6105 0.043 Uiso 1 1 calc R
C14 C 0.1763(8) 0.9163(6) 0.9523(5) 0.0281(17) Uani 1 1 d .
H14A H 0.1486 0.9352 0.8973 0.042 Uiso 1 1 calc R
H14B H 0.1479 0.9697 0.9898 0.042 Uiso 1 1 calc R
H14C H 0.1393 0.8677 0.9737 0.042 Uiso 1 1 calc R
C10 C 0.9374(8) 0.7068(5) 0.7568(6) 0.0317(19) Uani 1 1 d .
H10A H 0.9010 0.6567 0.7460 0.047 Uiso 1 1 calc R
H10B H 1.0050 0.6846 0.7939 0.047 Uiso 1 1 calc R
H10C H 0.9730 0.7270 0.7045 0.047 Uiso 1 1 calc R
C2 C 0.5356(9) 0.6843(6) 0.4572(5) 0.0329(19) Uani 1 1 d .
H2A H 0.4510 0.6788 0.4490 0.049 Uiso 1 1 calc R
H2B H 0.6004 0.6391 0.4219 0.049 Uiso 1 1 calc R
H2C H 0.5389 0.7469 0.4424 0.049 Uiso 1 1 calc R
C4 C 0.2597(8) 0.8709(6) 0.5396(6) 0.0317(19) Uani 1 1 d .
H4A H 0.2915 0.9219 0.5546 0.048 Uiso 1 1 calc R
H4B H 0.1671 0.8933 0.5379 0.048 Uiso 1 1 calc R
H4C H 0.2998 0.8466 0.4851 0.048 Uiso 1 1 calc R
C36 C 0.1190(8) 0.1794(6) 0.9080(5) 0.0327(19) Uani 1 1 d .
H36A H 0.0822 0.1682 0.9632 0.049 Uiso 1 1 calc R
H36B H 0.1880 0.2072 0.9131 0.049 Uiso 1 1 calc R
H36C H 0.1528 0.1206 0.8779 0.049 Uiso 1 1 calc R
C27 C -0.1242(8) 0.3745(6) 0.8120(6) 0.034(2) Uani 1 1 d .
C17 C 0.2567(9) 0.6713(6) 0.9793(6) 0.037(2) Uani 1 1 d .
H17A H 0.2522 0.7050 1.0309 0.056 Uiso 1 1 calc R
H17B H 0.2559 0.6078 0.9921 0.056 Uiso 1 1 calc R
H17C H 0.1832 0.7022 0.9490 0.056 Uiso 1 1 calc R
C3 C 0.5721(9) 0.5381(5) 0.5932(6) 0.0306(19) Uani 1 1 d .
H3A H 0.5954 0.5237 0.6498 0.046 Uiso 1 1 calc R
H3B H 0.6355 0.4966 0.5543 0.046 Uiso 1 1 calc R
H3C H 0.4881 0.5298 0.5883 0.046 Uiso 1 1 calc R
C30 C 0.2501(10) 0.1079(6) 0.6846(6) 0.042(2) Uani 1 1 d .
H30A H 0.1909 0.0721 0.6761 0.063 Uiso 1 1 calc R
H30B H 0.2772 0.0971 0.7407 0.063 Uiso 1 1 calc R
H30C H 0.3247 0.0885 0.6442 0.063 Uiso 1 1 calc R
C15 C 0.4008(9) 0.8453(6) 1.0532(5) 0.034(2) Uani 1 1 d .
H15A H 0.3624 0.7986 1.0776 0.051 Uiso 1 1 calc R
H15B H 0.3702 0.9020 1.0865 0.051 Uiso 1 1 calc R
H15C H 0.4938 0.8219 1.0522 0.051 Uiso 1 1 calc R
C37 C -0.0653(10) 0.1186(6) 0.8002(6) 0.042(2) Uani 1 1 d .
H37A H -0.1207 0.1013 0.8446 0.062 Uiso 1 1 calc R
H37B H 0.0215 0.0771 0.8008 0.062 Uiso 1 1 calc R
H37C H -0.0973 0.1135 0.7467 0.062 Uiso 1 1 calc R
C21 C 0.0824(9) 0.2448(7) 0.6245(5) 0.037(2) Uani 1 1 d .
C18 C 0.5416(10) 0.6131(6) 0.9792(7) 0.043(2) Uani 1 1 d .
H18A H 0.6226 0.5984 0.9443 0.065 Uiso 1 1 calc R
H18B H 0.5289 0.5560 1.0035 0.065 Uiso 1 1 calc R
H18C H 0.5434 0.6554 1.0235 0.065 Uiso 1 1 calc R
C31 C 0.3271(9) 0.2742(8) 0.7594(7) 0.048(3) Uani 1 1 d .
H31A H 0.3412 0.2164 0.7908 0.072 Uiso 1 1 calc R
H31B H 0.3053 0.3266 0.7978 0.072 Uiso 1 1 calc R
H31C H 0.4050 0.2734 0.7243 0.072 Uiso 1 1 calc R
C22 C 0.0501(9) 0.3422(7) 0.6274(6) 0.041(2) Uani 1 1 d .
C12 C 0.7484(10) 0.7611(8) 0.9051(6) 0.045(3) Uani 1 1 d .
H12A H 0.6937 0.8129 0.9389 0.068 Uiso 1 1 calc R
H12B H 0.8203 0.7273 0.9356 0.068 Uiso 1 1 calc R
H12C H 0.6991 0.7194 0.8926 0.068 Uiso 1 1 calc R
C23 C 0.1355(9) 0.3677(6) 0.6770(6) 0.040(2) Uani 1 1 d .
C1 C 0.7346(8) 0.6669(7) 0.5728(7) 0.040(2) Uani 1 1 d .
H1A H 0.7380 0.7300 0.5603 0.061 Uiso 1 1 calc R
H1B H 0.7917 0.6240 0.5321 0.061 Uiso 1 1 calc R
H1C H 0.7614 0.6498 0.6283 0.061 Uiso 1 1 calc R
C38 C -0.2586(10) 0.2988(8) 0.7303(7) 0.052(3) Uani 1 1 d .
H38A H -0.3369 0.3039 0.7664 0.078 Uiso 1 1 calc R
H38B H -0.2368 0.2419 0.6975 0.078 Uiso 1 1 calc R
H38C H -0.2716 0.3523 0.6932 0.078 Uiso 1 1 calc R
C35 C 0.0390(13) 0.4014(8) 0.9103(7) 0.056(3) Uani 1 1 d .
H35A H -0.0086 0.4153 0.9649 0.083 Uiso 1 1 calc R
H35B H 0.0341 0.4593 0.8803 0.083 Uiso 1 1 calc R
H35C H 0.1283 0.3686 0.9170 0.083 Uiso 1 1 calc R
C34 C -0.1938(11) 0.4729(7) 0.7976(8) 0.054(3) Uani 1 1 d .
H34A H -0.2109 0.4815 0.7393 0.081 Uiso 1 1 calc R
H34B H -0.1419 0.5123 0.8113 0.081 Uiso 1 1 calc R
H34C H -0.2746 0.4898 0.8327 0.081 Uiso 1 1 calc R
C29 C 0.0175(12) 0.1878(10) 0.5792(7) 0.065(4) Uani 1 1 d .
H29A H 0.0221 0.1300 0.6092 0.098 Uiso 1 1 calc R
H29B H 0.0602 0.1737 0.5233 0.098 Uiso 1 1 calc R
H29C H -0.0720 0.2228 0.5756 0.098 Uiso 1 1 calc R
C32 C 0.1426(13) 0.4630(7) 0.6924(10) 0.079(5) Uani 1 1 d .
H32A H 0.1867 0.4840 0.6439 0.119 Uiso 1 1 calc R
H32B H 0.1895 0.4625 0.7408 0.119 Uiso 1 1 calc R
H32C H 0.0563 0.5051 0.7025 0.119 Uiso 1 1 calc R
C33 C -0.0523(11) 0.4091(10) 0.5822(8) 0.072(4) Uani 1 1 d .
H33A H -0.0256 0.4063 0.5227 0.108 Uiso 1 1 calc R
H33B H -0.0656 0.4721 0.6026 0.108 Uiso 1 1 calc R
H33C H -0.1319 0.3923 0.5920 0.108 Uiso 1 1 calc R

loop_
_atom_site_aniso_label
_atom_site_aniso_U_11
_atom_site_aniso_U_22
_atom_site_aniso_U_33
_atom_site_aniso_U_23
_atom_site_aniso_U_13
_atom_site_aniso_U_12
U1 0.01137(14) 0.02150(14) 0.01522(13) 0.00235(9) 0.00122(9) -0.00511(10)
Co1 0.0163(5) 0.0169(4) 0.0196(5) 0.0049(4) 0.0047(4) 0.0014(4)
O2 0.018(3) 0.019(3) 0.030(3) 0.009(2) -0.001(2) -0.001(2)
O1 0.022(3) 0.020(3) 0.025(3) 0.003(2) -0.003(2) -0.006(2)
N1 0.010(3) 0.018(3) 0.017(3) -0.003(2) 0.005(2) -0.003(2)
N2 0.012(3) 0.020(3) 0.018(3) -0.003(2) -0.002(2) -0.002(2)
N3 0.011(3) 0.021(3) 0.019(3) 0.002(2) 0.009(2) 0.000(2)
Si3 0.0134(9) 0.0187(9) 0.0156(9) 0.0017(7) -0.0005(7) -0.0040(7)
Si2 0.0121(9) 0.0195(9) 0.0201(10) -0.0001(8) -0.0008(8) -0.0054(8)
Si4 0.0113(9) 0.0245(10) 0.0193(10) 0.0033(8) -0.0027(8) -0.0044(8)
Si1 0.0163(10) 0.0200(10) 0.0251(11) -0.0068(8) 0.0039(8) -0.0024(8)
Si5 0.0156(10) 0.0248(10) 0.0177(10) 0.0006(8) 0.0007(8) -0.0048(8)
Si6 0.0232(11) 0.0193(10) 0.0292(11) 0.0055(9) 0.0074(9) -0.0032(9)
C7 0.040(5) 0.033(4) 0.028(4) 0.005(4) -0.010(4) -0.016(4)
C6 0.017(4) 0.042(5) 0.034(5) -0.008(4) -0.002(3) -0.006(4)
C16 0.044(6) 0.022(4) 0.041(5) -0.002(4) 0.018(4) -0.012(4)
C26 0.028(4) 0.023(4) 0.019(4) 0.005(3) 0.001(3) -0.011(3)
C19 0.016(4) 0.030(4) 0.025(4) 0.001(3) 0.008(3) -0.003(3)
C20 0.027(4) 0.027(4) 0.020(4) -0.005(3) 0.010(3) 0.000(3)
C13 0.023(4) 0.027(4) 0.029(4) -0.005(3) 0.002(3) -0.006(3)
C28 0.040(5) 0.027(4) 0.023(4) -0.007(3) 0.018(4) -0.013(4)
C5 0.023(4) 0.035(4) 0.027(4) -0.004(3) -0.001(3) -0.013(3)
C11 0.025(4) 0.038(5) 0.022(4) 0.000(3) -0.005(3) -0.012(4)
C8 0.034(5) 0.018(4) 0.031(4) 0.002(3) 0.001(4) -0.005(3)
C25 0.022(4) 0.032(4) 0.025(4) 0.004(3) 0.002(3) -0.010(3)
C24 0.018(4) 0.034(4) 0.032(4) 0.007(4) 0.008(3) -0.004(3)
C9 0.018(4) 0.043(5) 0.021(4) 0.013(4) 0.004(3) -0.006(3)
C14 0.020(4) 0.031(4) 0.030(4) -0.008(3) 0.006(3) -0.005(3)
C10 0.019(4) 0.022(4) 0.053(6) 0.001(4) -0.009(4) -0.002(3)
C2 0.035(5) 0.035(5) 0.023(4) -0.003(4) 0.011(4) -0.005(4)
C4 0.023(4) 0.034(4) 0.034(5) 0.011(4) -0.002(4) -0.002(4)
C36 0.030(5) 0.041(5) 0.025(4) 0.011(4) -0.005(4) -0.008(4)
C27 0.027(5) 0.030(4) 0.034(5) 0.007(4) 0.012(4) 0.003(4)
C17 0.035(5) 0.029(4) 0.043(5) 0.003(4) 0.021(4) -0.009(4)
C3 0.034(5) 0.021(4) 0.036(5) -0.002(3) -0.007(4) -0.004(3)
C30 0.041(6) 0.023(4) 0.048(6) -0.008(4) 0.016(5) 0.007(4)
C15 0.040(5) 0.041(5) 0.022(4) 0.006(4) -0.006(4) -0.014(4)
C37 0.055(6) 0.035(5) 0.045(6) 0.009(4) -0.010(5) -0.027(5)
C21 0.028(5) 0.054(6) 0.021(4) -0.001(4) 0.005(4) -0.001(4)
C18 0.039(6) 0.029(5) 0.058(6) 0.016(4) -0.009(5) -0.003(4)
C31 0.026(5) 0.074(7) 0.044(6) -0.012(5) 0.002(4) -0.015(5)
C22 0.026(5) 0.058(6) 0.029(5) 0.017(4) 0.005(4) 0.000(4)
C12 0.037(5) 0.079(7) 0.033(5) 0.029(5) -0.021(4) -0.035(5)
C23 0.039(5) 0.020(4) 0.050(6) 0.003(4) 0.035(5) -0.003(4)
C1 0.020(4) 0.042(5) 0.056(6) -0.015(5) 0.008(4) -0.007(4)
C38 0.030(5) 0.068(7) 0.059(7) 0.009(6) -0.011(5) -0.014(5)
C35 0.087(9) 0.048(6) 0.042(6) -0.014(5) 0.008(6) -0.038(6)
C34 0.051(7) 0.031(5) 0.068(8) 0.009(5) 0.013(6) 0.001(5)
C29 0.054(8) 0.093(10) 0.045(6) -0.026(7) -0.007(6) -0.014(7)
C32 0.084(9) 0.018(5) 0.120(12) -0.005(6) 0.071(9) -0.015(5)
C33 0.045(7) 0.090(9) 0.055(7) 0.046(7) 0.007(6) 0.012(6)

loop_
_atom_type_symbol
_atom_type_description
_atom_type_scat_dispersion_real
_atom_type_scat_dispersion_imag
_atom_type_scat_source
C C 0.0033 0.0016 'International Tables Vol C Tables 4.2.6.8 and 6.1.1.4'
H H 0.0000 0.0000 'International Tables Vol C Tables 4.2.6.8 and 6.1.1.4'
N N 0.0061 0.0033 'International Tables Vol C Tables 4.2.6.8 and 6.1.1.4'
O O 0.0106 0.0060 'International Tables Vol C Tables 4.2.6.8 and 6.1.1.4'
Si Si 0.0817 0.0704 'International Tables Vol C Tables 4.2.6.8 and 6.1.1.4'
Co Co 0.3494 0.9721 'International Tables Vol C Tables 4.2.6.8 and 6.1.1.4'
U U -9.6767 9.6646 'International Tables Vol C Tables 4.2.6.8 and 6.1.1.4'

loop_
_geom_angle_atom_site_label_1
_geom_angle_atom_site_label_2
_geom_angle_atom_site_label_3
_geom_angle
O2 U1 O1 178.8(3)
O2 U1 N2 90.0(2)
O1 U1 N2 89.0(2)
O2 U1 N1 90.1(2)
O1 U1 N1 89.8(2)
N2 U1 N1 120.6(2)
O2 U1 N3 89.5(2)
O1 U1 N3 91.6(2)
N2 U1 N3 120.2(2)
N1 U1 N3 119.1(2)
C28 Co1 C23 112.0(4)
C28 Co1 C22 139.4(4)
C23 Co1 C22 41.1(4)
C28 Co1 C26 41.3(3)
C23 Co1 C26 139.1(4)
C22 Co1 C26 179.3(4)
C28 Co1 C27 42.1(4)
C23 Co1 C27 113.3(3)
C22 Co1 C27 111.0(4)
C26 Co1 C27 69.6(3)
C28 Co1 C20 141.0(4)
C23 Co1 C20 68.5(3)
C22 Co1 C20 67.9(4)
C26 Co1 C20 111.5(3)
C27 Co1 C20 176.1(4)
C28 Co1 C19 112.7(4)
C23 Co1 C19 41.3(3)
C22 Co1 C19 69.0(4)
C26 Co1 C19 110.8(3)
C27 Co1 C19 142.9(4)
C20 Co1 C19 40.6(3)
C28 Co1 C25 68.5(3)
C23 Co1 C25 178.9(3)
C22 Co1 C25 139.1(4)
C26 Co1 C25 40.6(3)
C27 Co1 C25 67.8(3)
C20 Co1 C25 110.4(3)
C19 Co1 C25 137.6(3)
C28 Co1 C24 69.1(4)
C23 Co1 C24 140.8(4)
C22 Co1 C24 111.3(4)
C26 Co1 C24 68.8(3)
C27 Co1 C24 39.9(4)
C20 Co1 C24 136.5(4)
C19 Co1 C24 177.0(3)
C25 Co1 C24 40.3(3)
C28 Co1 C21 178.9(4)
C23 Co1 C21 68.3(4)
C22 Co1 C21 40.1(4)
C26 Co1 C21 139.2(4)
C27 Co1 C21 136.8(4)
C20 Co1 C21 40.1(3)
C19 Co1 C21 68.2(4)
C25 Co1 C21 111.2(4)
C24 Co1 C21 110.0(4)
Si2 N1 Si1 122.0(3)
Si2 N1 U1 118.0(3)
Si1 N1 U1 119.9(3)
Si4 N2 Si3 124.0(4)
Si4 N2 U1 117.1(3)
Si3 N2 U1 118.9(3)
Si6 N3 Si5 119.2(4)
Si6 N3 U1 120.0(3)
Si5 N3 U1 120.5(3)
N2 Si3 C8 112.5(3)
N2 Si3 C7 112.1(3)
C8 Si3 C7 107.8(4)
N2 Si3 C9 113.3(3)
C8 Si3 C9 106.1(4)
C7 Si3 C9 104.4(4)
N1 Si2 C4 113.7(3)
N1 Si2 C6 111.9(3)
C4 Si2 C6 105.9(4)
N1 Si2 C5 112.1(3)
C4 Si2 C5 107.9(4)
C6 Si2 C5 104.8(4)
N2 Si4 C12 112.2(4)
N2 Si4 C11 113.3(3)
C12 Si4 C11 103.4(4)
N2 Si4 C10 112.0(4)
C12 Si4 C10 106.2(5)
C11 Si4 C10 109.3(4)
N1 Si1 C2 112.0(4)
N1 Si1 C3 112.7(4)
C2 Si1 C3 108.7(4)
N1 Si1 C1 112.9(4)
C2 Si1 C1 104.4(5)
C3 Si1 C1 105.6(4)
N3 Si5 C14 112.9(3)
N3 Si5 C15 112.7(4)
C14 Si5 C15 106.9(4)
N3 Si5 C13 112.4(3)
C14 Si5 C13 106.6(4)
C15 Si5 C13 104.9(4)
N3 Si6 C17 114.4(4)
N3 Si6 C16 111.9(4)
C17 Si6 C16 102.7(4)
N3 Si6 C18 111.6(4)
C17 Si6 C18 106.2(5)
C16 Si6 C18 109.5(5)
C25 C26 C28 107.2(7)
C25 C26 C36 125.7(7)
C28 C26 C36 127.0(8)
C25 C26 Co1 70.0(4)
C28 C26 Co1 69.2(4)
C36 C26 Co1 128.8(6)
C20 C19 C23 107.0(8)
C20 C19 C31 125.5(8)
C23 C19 C31 127.5(9)
C20 C19 Co1 69.7(5)
C23 C19 Co1 69.0(5)
C31 C19 Co1 127.1(6)
C21 C20 C19 109.2(8)
C21 C20 C30 124.6(8)
C19 C20 C30 126.0(8)
C21 C20 Co1 70.9(5)
C19 C20 Co1 69.7(4)
C30 C20 Co1 128.7(6)
C26 C28 C27 106.8(7)
C26 C28 C35 126.5(9)
C27 C28 C35 126.6(9)
C26 C28 Co1 69.5(4)
C27 C28 Co1 69.3(5)
C35 C28 Co1 129.0(7)
C24 C25 C26 109.8(7)
C24 C25 C37 125.3(8)
C26 C25 C37 124.8(8)
C24 C25 Co1 70.5(5)
C26 C25 Co1 69.4(4)
C37 C25 Co1 129.4(6)
C27 C24 C25 108.0(8)
C27 C24 C38 125.2(8)
C25 C24 C38 126.8(8)
C27 C24 Co1 69.3(5)
C25 C24 Co1 69.2(5)
C38 C24 Co1 129.0(7)
C24 C27 C28 108.2(7)
C24 C27 C34 126.7(9)
C28 C27 C34 125.1(9)
C24 C27 Co1 70.7(5)
C28 C27 Co1 68.6(5)
C34 C27 Co1 128.0(7)
C22 C21 C20 107.9(8)
C22 C21 C29 126.6(9)
C20 C21 C29 125.5(10)
C22 C21 Co1 68.6(5)
C20 C21 Co1 69.0(5)
C29 C21 Co1 126.5(7)
C21 C22 C23 108.5(8)
C21 C22 C33 126.2(11)
C23 C22 C33 125.2(11)
C21 C22 Co1 71.2(5)
C23 C22 Co1 69.4(5)
C33 C22 Co1 127.8(7)
C22 C23 C19 107.4(8)
C22 C23 C32 127.2(11)
C19 C23 C32 125.3(11)
C22 C23 Co1 69.5(5)
C19 C23 Co1 69.7(5)
C32 C23 Co1 128.8(7)

loop_
_geom_bond_atom_site_label_1
_geom_bond_atom_site_label_2
_geom_bond_distance
U1 O2 1.788(5)
U1 O1 1.811(5)
U1 N2 2.315(6)
U1 N1 2.318(6)
U1 N3 2.324(6)
Co1 C28 2.037(8)
Co1 C23 2.038(8)
Co1 C22 2.039(9)
Co1 C26 2.041(7)
Co1 C27 2.046(9)
Co1 C20 2.048(8)
Co1 C19 2.048(8)
Co1 C25 2.048(8)
Co1 C24 2.065(8)
Co1 C21 2.073(9)
N1 Si2 1.717(6)
N1 Si1 1.718(6)
N2 Si4 1.715(6)
N2 Si3 1.722(6)
N3 Si6 1.715(6)
N3 Si5 1.732(6)
Si3 C8 1.874(8)
Si3 C7 1.876(8)
Si3 C9 1.883(8)
Si2 C4 1.872(8)
Si2 C6 1.878(9)
Si2 C5 1.879(8)
Si4 C12 1.870(9)
Si4 C11 1.871(8)
Si4 C10 1.872(9)
Si1 C2 1.879(9)
Si1 C3 1.880(8)
Si1 C1 1.882(9)
Si5 C14 1.877(8)
Si5 C15 1.878(8)
Si5 C13 1.882(8)
Si6 C17 1.869(9)
Si6 C16 1.870(9)
Si6 C18 1.887(10)
C26 C25 1.419(11)
C26 C28 1.438(11)
C26 C36 1.482(11)
C19 C20 1.421(12)
C19 C23 1.441(12)
C19 C31 1.500(12)
C20 C21 1.413(12)
C20 C30 1.502(11)
C28 C27 1.466(13)
C28 C35 1.485(13)
C25 C24 1.417(12)
C25 C37 1.503(12)
C24 C27 1.404(13)
C24 C38 1.508(13)
C27 C34 1.486(12)
C21 C22 1.411(14)
C21 C29 1.511(15)
C22 C23 1.432(15)
C22 C33 1.514(13)
C23 C32 1.493(13)
